data_7133954
loop_
_publ_author_name
'Nakagawa, Aoi'
'Ota, Wataru'
'Ehara, Takumi'
'Matsuo, Yusuke'
'Miyata, Kiyoshi'
'Onda, Ken'
'Sato, Tohru'
'Seki, Shu'
'Tanaka, Takayuki'

_publ_section_title
;
 Synthesis of substituent-free dioxadiaza[8]circulene to investigate
 intermolecular interactions and photophysical properties.
;
_journal_issue 99
_journal_name_full 'Chemical communications (Cambridge, England)'
_journal_page_first 14770
_journal_page_last 14773
_journal_paper_doi 10.1039/d4cc05539j
_journal_volume 60
_journal_year 2024
_chemical_formula_moiety 'C24 H10 N2 O2'
_chemical_formula_sum 'C24 H10 N2 O2'
_chemical_formula_weight 358.359
_chemical_name_common opp-dioxadiaza[8]circulene
_chemical_name_systematic dioxadiaza[8]circulene
_space_group_crystal_system monoclinic
_space_group_IT_number 14
_space_group_name_Hall '-P 2ybc'
_space_group_name_H-M_alt 'P 1 21/c 1'
_symmetry_Int_Tables_number 14
_audit_creation_date 2024-05-14
_audit_creation_method
;
Olex2 1.5-dev
(compiled 2024.05.14 svn.rc2abdb5a for OlexSys, GUI svn.r6697)
;
_audit_update_record
;
2024-10-17 deposited with the CCDC.	2024-11-06 downloaded from the CCDC.
;
_cell_angle_alpha 90
_cell_angle_beta 106.166(3)
_cell_angle_gamma 90
_cell_formula_units_Z 4
_cell_length_a 10.0418(4)
_cell_length_b 14.1923(4)
_cell_length_c 10.9180(3)
_cell_measurement_reflns_used 5293
_cell_measurement_temperature 93(2)
_cell_measurement_theta_max 73.7990
_cell_measurement_theta_min 3.10000
_cell_volume 1494.47(9)
_computing_molecular_graphics 'Olex2 1.5-dev (Dolomanov et al., 2009)'
_computing_publication_material 'Olex2 1.5-dev (Dolomanov et al., 2009)'
_computing_structure_refinement 'olex2.refine 1.5-dev (Bourhis et al., 2015)'
_diffrn_ambient_temperature 93.15
_diffrn_detector_area_resol_mean 5.8140
_diffrn_measured_fraction_theta_full 0.9902
_diffrn_measured_fraction_theta_max 0.9902
_diffrn_measurement_device_type 'Rigaku XtaLAB P200'
_diffrn_measurement_method \w
_diffrn_radiation_type 'Cu K\a'
_diffrn_radiation_wavelength 1.54184
_diffrn_reflns_av_R_equivalents 0.0298
_diffrn_reflns_av_unetI/netI 0.0255
_diffrn_reflns_Laue_measured_fraction_full 0.9902
_diffrn_reflns_Laue_measured_fraction_max 0.9902
_diffrn_reflns_limit_h_max 12
_diffrn_reflns_limit_h_min -12
_diffrn_reflns_limit_k_max 17
_diffrn_reflns_limit_k_min -13
_diffrn_reflns_limit_l_max 13
_diffrn_reflns_limit_l_min -12
_diffrn_reflns_number 10108
_diffrn_reflns_point_group_measured_fraction_full 0.9902
_diffrn_reflns_point_group_measured_fraction_max 0.9902
_diffrn_reflns_theta_full 66.9844
_diffrn_reflns_theta_max 66.98
_diffrn_reflns_theta_min 4.58
_exptl_absorpt_coefficient_mu 0.835
_exptl_absorpt_correction_T_max 1.00000
_exptl_absorpt_correction_T_min 0.57749
_exptl_absorpt_correction_type multi-scan
_exptl_absorpt_process_details 'REQAB (Rigaku, 1998)'
_exptl_crystal_colour orange
_exptl_crystal_colour_primary orange
_exptl_crystal_density_diffrn 1.593
_exptl_crystal_description prism
_exptl_crystal_F_000 738.524
_exptl_crystal_recrystallization_method 'Vapour deposition'
_exptl_crystal_size_max 0.26
_exptl_crystal_size_mid 0.23
_exptl_crystal_size_min 0.01
_refine_diff_density_max 0.2453
_refine_diff_density_min -0.1724
_refine_diff_density_rms 0.0491
_refine_ls_d_res_high 0.8376
_refine_ls_d_res_low 9.6447
_refine_ls_goodness_of_fit_ref 1.1139
_refine_ls_hydrogen_treatment refall
_refine_ls_matrix_type full
_refine_ls_number_constraints 0
_refine_ls_number_parameters 343
_refine_ls_number_reflns 2631
_refine_ls_number_restraints 3
_refine_ls_restrained_S_all 1.1132
_refine_ls_R_factor_all 0.0393
_refine_ls_R_factor_gt 0.0342
_refine_ls_shift/su_max -0.0008
_refine_ls_shift/su_mean 0.0000
_refine_ls_structure_factor_coef Fsqd
_refine_ls_weighting_details 'w=1/[\s^2^(Fo^2^)+(0.0601P)^2^+0.1915P] where P=(Fo^2^+2Fc^2^)/3'
_refine_ls_weighting_scheme calc
_refine_ls_wR_factor_gt 0.0986
_refine_ls_wR_factor_ref 0.1011
_reflns_Friedel_coverage 0.0
_reflns_limit_h_max 11
_reflns_limit_h_min -11
_reflns_limit_k_max 16
_reflns_limit_k_min 0
_reflns_limit_l_max 13
_reflns_limit_l_min 0
_reflns_number_gt 2252
_reflns_number_total 2631
_reflns_threshold_expression I>=2u(I)
_cod_data_source_file d4cc05539j2.cif
_cod_data_source_block 211030nakagawa
_cod_depositor_comments 'Adding full bibliography for 7133954--7133956.cif.'
_cod_database_code 7133954
_olex2_refinement_description
;
1. Rigid body (RIGU) restrains
 N1, H9
 with sigma for 1-2 distances of 0.004 and sigma for 1-3 distances of 0.004
;
_olex2_refine_details
;
Refinement using NoSpherA2, an implementation of
NOn-SPHERical Atom-form-factors in Olex2.
Please cite:
F. Kleemiss et al. Chem. Sci. DOI 10.1039/D0SC05526C - 2021
NoSpherA2 implementation of HAR makes use of
tailor-made aspherical atomic form factors calculated
on-the-fly from a Hirshfeld-partitioned electron density (ED) - not from
spherical-atom form factors.

The ED is calculated from a gaussian basis set single determinant SCF
wavefunction - either Hartree-Fock or DFT using selected funtionals
 - for a fragment of the crystal.
This fragment can be embedded in an electrostatic crystal field by employing cluster charges
or modelled using implicit solvation models, depending on the software used.
The following options were used:
   SOFTWARE:       ORCA 5.0
   PARTITIONING:   NoSpherA2
   INT ACCURACY:   Normal
   METHOD:         R2SCAN
   BASIS SET:      cc-pVTZ
   CHARGE:         0
   MULTIPLICITY:   1
   DATE:           2024-05-14_18-20-44
;
_olex2_submission_special_instructions 'No special instructions were received'

loop_
_space_group_symop_id
_space_group_symop_operation_xyz
1 x,y,z
2 -x,y+1/2,-z+1/2
3 -x,-y,-z
4 x,-y-1/2,z-1/2

loop_
_atom_site_label
_atom_site_type_symbol
_atom_site_fract_x
_atom_site_fract_y
_atom_site_fract_z
_atom_site_U_iso_or_equiv
_atom_site_adp_type
_atom_site_occupancy
_atom_site_refinement_flags_posn
_atom_site_refinement_flags_adp
C1 C 0.77254(14) 0.46456(9) 0.41234(13) 0.0301(3) Uani 1.000000 . .
C2 C 0.81207(17) 0.54017(10) 0.34787(14) 0.0339(3) Uani 1.000000 . .
H1 H 0.926(2) 0.5544(13) 0.3672(19) 0.057(5) Uani 1.000000 . .
C3 C 0.70893(16) 0.59419(10) 0.26691(14) 0.0340(3) Uani 1.000000 . .
H2 H 0.7321(17) 0.6531(13) 0.2149(18) 0.056(5) Uani 1.000000 . .
C4 C 0.56872(15) 0.57112(9) 0.25299(13) 0.0301(3) Uani 1.000000 . .
C5 C 0.52989(14) 0.49542(9) 0.31964(12) 0.0264(3) Uani 1.000000 . .
C6 C 0.38186(14) 0.49230(9) 0.28293(12) 0.0263(3) Uani 1.000000 . .
C7 C 0.33465(15) 0.56623(9) 0.19426(13) 0.0307(3) Uani 1.000000 . .
C8 C 0.19321(16) 0.58220(10) 0.13646(14) 0.0351(3) Uani 1.000000 . .
H3 H 0.160(2) 0.6378(13) 0.0635(17) 0.062(6) Uani 1.000000 . .
C9 C 0.09517(17) 0.52548(10) 0.16940(14) 0.0344(3) Uani 1.000000 . .
H4 H -0.0134(18) 0.5345(13) 0.1261(17) 0.049(5) Uani 1.000000 . .
C10 C 0.14283(14) 0.45336(10) 0.25798(13) 0.0306(3) Uani 1.000000 . .
C11 C 0.28304(14) 0.43478(9) 0.31450(12) 0.0269(3) Uani 1.000000 . .
C12 C 0.28732(14) 0.35316(9) 0.39364(12) 0.0272(3) Uani 1.000000 . .
C13 C 0.14988(14) 0.32879(10) 0.37986(13) 0.0309(3) Uani 1.000000 . .
C14 C 0.10971(17) 0.25241(10) 0.44204(14) 0.0354(4) Uani 1.000000 . .
H5 H -0.0020(19) 0.2377(14) 0.4273(17) 0.053(5) Uani 1.000000 . .
C15 C 0.21308(17) 0.19823(11) 0.52239(14) 0.0363(4) Uani 1.000000 . .
H6 H 0.1882(19) 0.1392(14) 0.5708(19) 0.061(5) Uani 1.000000 . .
C16 C 0.35298(15) 0.22164(10) 0.53828(12) 0.0319(3) Uani 1.000000 . .
C17 C 0.39220(15) 0.29877(9) 0.47437(12) 0.0279(3) Uani 1.000000 . .
C18 C 0.54038(14) 0.30147(9) 0.51134(12) 0.0277(3) Uani 1.000000 . .
C19 C 0.58791(15) 0.22637(9) 0.59726(12) 0.0313(3) Uani 1.000000 . .
C20 C 0.73000(16) 0.20795(10) 0.65111(14) 0.0349(3) Uani 1.000000 . .
H7 H 0.7617(18) 0.1513(14) 0.7147(17) 0.056(5) Uani 1.000000 . .
C21 C 0.82708(17) 0.26579(11) 0.61920(14) 0.0346(3) Uani 1.000000 . .
H8 H 0.935(2) 0.2547(13) 0.6578(17) 0.056(5) Uani 1.000000 . .
C22 C 0.77930(14) 0.34031(9) 0.53444(12) 0.0304(3) Uani 1.000000 . .
C23 C 0.63914(14) 0.35950(9) 0.48005(12) 0.0271(3) Uani 1.000000 . .
C24 C 0.63459(14) 0.44088(9) 0.40065(12) 0.0262(3) Uani 1.000000 . .
N1 N 0.44961(13) 0.61330(8) 0.17826(11) 0.0337(3) Uani 1.000000 . U
H9 H 0.449(2) 0.6742(14) 0.130(2) 0.065(6) Uani 1.000000 . U
N2 N 0.47251(14) 0.17878(9) 0.61287(12) 0.0352(3) Uani 1.000000 . .
H10 H 0.473(2) 0.1210(14) 0.672(2) 0.067(7) Uani 1.000000 . .
O1 O 0.05951(10) 0.38955(7) 0.29738(9) 0.0332(3) Uani 1.000000 . .
O2 O 0.86231(10) 0.40374(7) 0.49420(9) 0.0328(3) Uani 1.000000 . .

loop_
_atom_site_aniso_label
_atom_site_aniso_U_11
_atom_site_aniso_U_22
_atom_site_aniso_U_33
_atom_site_aniso_U_12
_atom_site_aniso_U_13
_atom_site_aniso_U_23
C1 0.0309(7) 0.0294(7) 0.0312(7) -0.0028(6) 0.0104(6) -0.0029(5)
C2 0.0363(8) 0.0324(8) 0.0359(8) -0.0075(6) 0.0151(7) -0.0037(6)
H1 0.060(14) 0.045(12) 0.067(14) -0.026(10) 0.020(11) 0.003(10)
C3 0.0395(9) 0.0290(8) 0.0374(8) -0.0048(6) 0.0173(7) 0.0003(6)
H2 0.041(11) 0.054(12) 0.070(13) -0.021(9) 0.012(10) 0.024(11)
C4 0.0377(8) 0.0243(6) 0.0318(7) -0.0026(6) 0.0156(6) 0.0001(5)
C5 0.0323(7) 0.0215(6) 0.0267(7) -0.0009(5) 0.0104(6) 0.0006(5)
C6 0.0318(7) 0.0215(6) 0.0265(6) 0.0008(5) 0.0095(5) 0.0018(5)
C7 0.0380(8) 0.0256(7) 0.0305(7) 0.0047(6) 0.0125(6) 0.0039(5)
C8 0.0394(8) 0.0335(8) 0.0335(7) 0.0087(6) 0.0118(6) 0.0060(6)
H3 0.068(14) 0.062(13) 0.051(12) 0.029(11) 0.009(10) 0.034(11)
C9 0.0345(8) 0.0347(8) 0.0335(7) 0.0068(6) 0.0087(7) 0.0016(6)
H4 0.040(11) 0.061(13) 0.051(12) 0.008(10) 0.024(10) 0.010(9)
C10 0.0316(7) 0.0305(7) 0.0295(7) 0.0017(6) 0.0081(6) -0.0011(5)
C11 0.0302(7) 0.0244(7) 0.0268(6) -0.0008(5) 0.0092(5) -0.0013(5)
C12 0.0306(7) 0.0246(6) 0.0273(6) -0.0030(5) 0.0093(5) -0.0009(5)
C13 0.0314(7) 0.0298(7) 0.0325(7) -0.0058(6) 0.0106(6) -0.0023(5)
C14 0.0379(9) 0.0336(8) 0.0374(8) -0.0098(6) 0.0148(7) -0.0031(6)
H5 0.046(12) 0.068(14) 0.050(12) -0.011(10) 0.023(10) 0.010(10)
C15 0.0456(9) 0.0306(8) 0.0350(8) -0.0114(7) 0.0147(7) 0.0019(6)
H6 0.051(12) 0.067(13) 0.066(13) -0.000(11) 0.014(10) 0.016(11)
C16 0.0401(8) 0.0272(7) 0.0291(7) -0.0053(6) 0.0112(6) 0.0008(5)
C17 0.0347(8) 0.0227(6) 0.0269(6) -0.0030(5) 0.0094(6) 0.0004(5)
C18 0.0342(8) 0.0224(6) 0.0265(6) -0.0012(5) 0.0085(6) 0.0017(5)
C19 0.0405(8) 0.0252(7) 0.0278(7) 0.0012(6) 0.0089(6) 0.0024(5)
C20 0.0442(9) 0.0299(7) 0.0291(7) 0.0068(7) 0.0074(6) 0.0042(6)
H7 0.055(12) 0.062(12) 0.050(11) -0.002(10) 0.015(10) 0.019(11)
C21 0.0361(8) 0.0364(8) 0.0295(7) 0.0065(7) 0.0060(6) 0.0010(6)
H8 0.064(13) 0.056(12) 0.042(11) -0.003(11) 0.005(10) 0.005(9)
C22 0.0331(8) 0.0296(7) 0.0275(7) 0.0020(6) 0.0069(6) -0.0018(5)
C23 0.0306(7) 0.0244(7) 0.0262(6) -0.0015(5) 0.0077(5) -0.0006(5)
C24 0.0292(7) 0.0239(6) 0.0261(6) -0.0016(5) 0.0089(5) -0.0011(5)
N1 0.0426(7) 0.0263(6) 0.0353(6) 0.0021(5) 0.0160(6) 0.0057(5)
H9 0.063(14) 0.046(7) 0.089(15) 0.006(7) 0.028(11) 0.040(5)
N2 0.0466(8) 0.0274(6) 0.0322(6) -0.0022(5) 0.0118(5) 0.0055(5)
H10 0.088(18) 0.034(12) 0.076(16) -0.002(12) 0.021(14) 0.022(12)
O1 0.0290(5) 0.0352(5) 0.0359(5) -0.0020(4) 0.0100(4) -0.0026(4)
O2 0.0296(5) 0.0357(5) 0.0326(5) -0.0007(4) 0.0080(4) -0.0024(4)

loop_
_atom_type_symbol
_atom_type_scat_dispersion_real
_atom_type_scat_dispersion_imag
_atom_type_scat_source
_atom_type_scat_dispersion_source
C 0.01788 0.00908 'NoSpherA2: Chem.Sci. 2021, DOI:10.1039/D0SC05526C' 'Brennan, Cowan, Rev. Sci. Instrum., 1992, 63, 850'
H 0.00000 0.00000 'NoSpherA2: Chem.Sci. 2021, DOI:10.1039/D0SC05526C' 'Brennan, Cowan, Rev. Sci. Instrum., 1992, 63, 850'
N 0.03110 0.01806 'NoSpherA2: Chem.Sci. 2021, DOI:10.1039/D0SC05526C' 'Brennan, Cowan, Rev. Sci. Instrum., 1992, 63, 850'
O 0.04960 0.03234 'NoSpherA2: Chem.Sci. 2021, DOI:10.1039/D0SC05526C' 'Brennan, Cowan, Rev. Sci. Instrum., 1992, 63, 850'

loop_
_geom_angle_atom_site_label_1
_geom_angle_atom_site_label_2
_geom_angle_atom_site_label_3
_geom_angle
_geom_angle_site_symmetry_1
_geom_angle_site_symmetry_3
_geom_angle_publ_flag
C24 C1 C2 123.47(13) . . ?
O2 C1 C2 125.38(13) . . ?
O2 C1 C24 111.15(12) . . ?
H1 C2 C1 117.4(10) . . ?
C3 C2 C1 118.50(14) . . ?
C3 C2 H1 124.0(10) . . ?
H2 C3 C2 122.3(9) . . ?
C4 C3 C2 119.00(14) . . ?
C4 C3 H2 118.7(9) . . ?
C5 C4 C3 122.08(13) . . ?
N1 C4 C3 129.50(13) . . ?
N1 C4 C5 108.42(12) . . ?
C6 C5 C4 107.10(11) . . ?
C24 C5 C4 118.59(13) . . ?
C24 C5 C6 134.29(12) . . ?
C7 C6 C5 107.03(11) . . ?
C11 C6 C5 134.62(12) . . ?
C11 C6 C7 118.35(12) . . ?
C8 C7 C6 122.09(13) . . ?
N1 C7 C6 108.13(12) . . ?
N1 C7 C8 129.77(13) . . ?
H3 C8 C7 120.1(10) . . ?
C9 C8 C7 119.33(14) . . ?
C9 C8 H3 120.5(10) . . ?
H4 C9 C8 121.6(9) . . ?
C10 C9 C8 118.09(14) . . ?
C10 C9 H4 120.3(9) . . ?
C11 C10 C9 123.57(14) . . ?
O1 C10 C9 125.14(13) . . ?
O1 C10 C11 111.25(12) . . ?
C10 C11 C6 118.53(12) . . ?
C12 C11 C6 135.45(12) . . ?
C12 C11 C10 105.99(12) . . ?
C13 C12 C11 105.82(12) . . ?
C17 C12 C11 135.45(13) . . ?
C17 C12 C13 118.72(12) . . ?
C14 C13 C12 123.57(14) . . ?
O1 C13 C12 111.47(11) . . ?
O1 C13 C14 124.95(13) . . ?
H5 C14 C13 119.6(10) . . ?
C15 C14 C13 118.05(15) . . ?
C15 C14 H5 122.4(10) . . ?
H6 C15 C14 121.0(10) . . ?
C16 C15 C14 119.47(14) . . ?
C16 C15 H6 119.5(10) . . ?
C17 C16 C15 121.92(13) . . ?
N2 C16 C15 129.73(13) . . ?
N2 C16 C17 108.35(13) . . ?
C16 C17 C12 118.27(13) . . ?
C18 C17 C12 134.70(12) . . ?
C18 C17 C16 107.03(12) . . ?
C19 C18 C17 107.45(12) . . ?
C23 C18 C17 134.26(12) . . ?
C23 C18 C19 118.28(13) . . ?
C20 C19 C18 122.22(13) . . ?
N2 C19 C18 107.98(12) . . ?
N2 C19 C20 129.79(13) . . ?
H7 C20 C19 120.2(10) . . ?
C21 C20 C19 119.02(14) . . ?
C21 C20 H7 120.8(10) . . ?
H8 C21 C20 121.6(10) . . ?
C22 C21 C20 118.46(15) . . ?
C22 C21 H8 119.9(10) . . ?
C23 C22 C21 123.31(14) . . ?
O2 C22 C21 125.28(13) . . ?
O2 C22 C23 111.41(12) . . ?
C22 C23 C18 118.70(12) . . ?
C24 C23 C18 135.47(13) . . ?
C24 C23 C22 105.83(12) . . ?
C5 C24 C1 118.36(12) . . ?
C23 C24 C1 105.91(12) . . ?
C23 C24 C5 135.72(13) . . ?
C7 N1 C4 109.32(11) . . ?
H9 N1 C4 124.0(12) . . ?
H9 N1 C7 126.1(12) . . ?
C19 N2 C16 109.18(12) . . ?
H10 N2 C16 124.1(13) . . ?
H10 N2 C19 126.7(13) . . ?
C13 O1 C10 105.46(10) . . ?
C22 O2 C1 105.70(10) . . ?

loop_
_geom_bond_atom_site_label_1
_geom_bond_atom_site_label_2
_geom_bond_distance
_geom_bond_site_symmetry_2
_geom_bond_publ_flag
C1 C2 1.400(2) . ?
C1 C24 1.3964(19) . ?
C1 O2 1.3812(17) . ?
C2 H1 1.121(18) . ?
C2 C3 1.390(2) . ?
C3 H2 1.073(16) . ?
C3 C4 1.412(2) . ?
C4 C5 1.4121(18) . ?
C4 N1 1.3825(18) . ?
C5 C6 1.4284(19) . ?
C5 C24 1.4032(18) . ?
C6 C7 1.4168(18) . ?
C6 C11 1.4002(19) . ?
C7 C8 1.403(2) . ?
C7 N1 1.3862(19) . ?
C8 H3 1.105(16) . ?
C8 C9 1.394(2) . ?
C9 H4 1.068(17) . ?
C9 C10 1.398(2) . ?
C10 C11 1.3960(19) . ?
C10 O1 1.3805(17) . ?
C11 C12 1.4385(18) . ?
C12 C13 1.3899(19) . ?
C12 C17 1.4018(19) . ?
C13 C14 1.397(2) . ?
C13 O1 1.3866(17) . ?
C14 H5 1.108(18) . ?
C14 C15 1.390(2) . ?
C15 H6 1.058(19) . ?
C15 C16 1.407(2) . ?
C16 C17 1.4119(18) . ?
C16 N2 1.3891(19) . ?
C17 C18 1.4297(19) . ?
C18 C19 1.4123(19) . ?
C18 C23 1.4025(19) . ?
C19 C20 1.408(2) . ?
C19 N2 1.3922(19) . ?
C20 H7 1.052(18) . ?
C20 C21 1.391(2) . ?
C21 H8 1.064(19) . ?
C21 C22 1.399(2) . ?
C22 C23 1.3937(19) . ?
C22 O2 1.3792(17) . ?
C23 C24 1.4372(18) . ?
N1 H9 1.012(18) . ?
N2 H10 1.05(2) . ?

loop_
_geom_torsion_atom_site_label_1
_geom_torsion_atom_site_label_2
_geom_torsion_atom_site_label_3
_geom_torsion_atom_site_label_4
_geom_torsion
_geom_torsion_site_symmetry_1
_geom_torsion_site_symmetry_2
_geom_torsion_site_symmetry_3
_geom_torsion_site_symmetry_4
_geom_torsion_publ_flag
C1 C2 C3 C4 0.18(15) . . . . ?
C1 C24 C5 C4 0.51(14) . . . . ?
C1 C24 C5 C6 179.03(11) . . . . ?
C1 C24 C23 C18 179.92(10) . . . . ?
C1 C24 C23 C22 0.35(11) . . . . ?
C1 O2 C22 C21 -179.85(10) . . . . ?
C1 O2 C22 C23 0.00(11) . . . . ?
C2 C3 C4 C5 0.61(16) . . . . ?
C2 C3 C4 N1 -179.37(12) . . . . ?
C3 C4 C5 C6 -179.85(14) . . . . ?
C3 C4 C5 C24 -0.96(15) . . . . ?
C3 C4 N1 C7 179.53(16) . . . . ?
C4 C5 C6 C7 0.23(11) . . . . ?
C4 C5 C6 C11 179.80(10) . . . . ?
C4 C5 C24 C23 -178.14(11) . . . . ?
C4 N1 C7 C6 0.59(12) . . . . ?
C4 N1 C7 C8 -178.47(11) . . . . ?
C5 C6 C7 C8 178.65(11) . . . . ?
C5 C6 C7 N1 -0.50(11) . . . . ?
C5 C6 C11 C10 179.98(16) . . . . ?
C5 C6 C11 C12 -2.2(2) . . . . ?
C5 C24 C23 C18 -1.3(2) . . . . ?
C5 C24 C23 C22 179.11(17) . . . . ?
C6 C7 C8 C9 1.81(16) . . . . ?
C6 C11 C10 C9 1.20(15) . . . . ?
C6 C11 C10 O1 178.96(12) . . . . ?
C6 C11 C12 C13 -178.33(16) . . . . ?
C6 C11 C12 C17 1.9(2) . . . . ?
C7 C8 C9 C10 -1.09(16) . . . . ?
C8 C9 C10 C11 -0.40(16) . . . . ?
C8 C9 C10 O1 -177.85(12) . . . . ?
C9 C10 C11 C12 -177.18(14) . . . . ?
C9 C10 O1 C13 177.16(14) . . . . ?
C10 C11 C12 C13 -0.36(12) . . . . ?
C10 C11 C12 C17 179.89(10) . . . . ?
C10 O1 C13 C12 0.33(10) . . . . ?
C10 O1 C13 C14 -179.67(10) . . . . ?
C11 C12 C13 C14 -179.98(10) . . . . ?
C11 C12 C13 O1 0.02(11) . . . . ?
C11 C12 C17 C16 179.60(15) . . . . ?
C11 C12 C17 C18 -0.5(2) . . . . ?
C12 C13 C14 C15 0.26(16) . . . . ?
C12 C17 C16 C15 0.36(15) . . . . ?
C12 C17 C16 N2 -179.60(13) . . . . ?
C12 C17 C18 C19 179.84(17) . . . . ?
C12 C17 C18 C23 -0.7(2) . . . . ?
C13 C14 C15 C16 -0.03(16) . . . . ?
C14 C15 C16 C17 -0.27(17) . . . . ?
C14 C15 C16 N2 179.68(12) . . . . ?
C15 C16 C17 C18 -179.53(14) . . . . ?
C15 C16 N2 C19 179.51(16) . . . . ?
C16 C17 C18 C19 -0.30(12) . . . . ?
C16 C17 C18 C23 179.15(10) . . . . ?
C16 N2 C19 C18 0.34(12) . . . . ?
C16 N2 C19 C20 -178.72(11) . . . . ?
C17 C18 C19 C20 179.12(11) . . . . ?
C17 C18 C19 N2 -0.02(11) . . . . ?
C17 C18 C23 C22 -179.11(15) . . . . ?
C17 C18 C23 C24 1.4(2) . . . . ?
C18 C19 C20 C21 0.27(16) . . . . ?
C18 C23 C22 C21 -0.03(15) . . . . ?
C18 C23 C22 O2 -179.88(12) . . . . ?
C19 C20 C21 C22 0.00(15) . . . . ?
C20 C21 C22 C23 -0.13(16) . . . . ?
C20 C21 C22 O2 179.70(12) . . . . ?
C21 C22 C23 C24 179.63(14) . . . . ?

loop_
_restr_rigu_atom_site_label_1
_restr_rigu_atom_site_label_2
_restr_rigu_target_weight_param
_restr_rigu_u13_diff
_restr_rigu_u23_diff
_restr_rigu_u33_diff
N1 H9 0.004000 0.001198 0.000566 0.002293
